data_1100215
loop_
_publ_author_name
'Bosold, F.'
'Marsch, M.'
'Harms, K.'
'Boche, G.'

_publ_section_title
;
 Crystal structure of bis[bis(diethylether)lithium
 (trimethylsilyl)methyl-cyanocuprate],
 [(C~4~H~10~O)~2~Li(C~3~H~9~)SiCH~2~CuCN]~2~
;
_journal_coden_ASTM ZKNSFT
_journal_issue 1-4
_journal_name_full
;
 Zeitschrift f\"ur Kristallographie - New Crystal Structures
;
_journal_page_first 143
_journal_page_last 144
_journal_paper_doi 10.1524/ncrs.2001.216.14.143
_journal_volume 216
_journal_year 2001
_chemical_formula_moiety 'C26 H62 Cu2 Li2 N2 O4 Si2'
_chemical_formula_sum 'C26 H62 Cu2 Li2 N2 O4 Si2'
_chemical_name_systematic
;
bis((\m~3~-Cyano)-bis(diethylether)-(trimethylsilyl)methyl-copper(i)-lithium)
;
_space_group_IT_number 14
_symmetry_cell_setting monoclinic
_symmetry_space_group_name_Hall '-P 2ybc'
_symmetry_space_group_name_H-M 'P 1 21/c 1'
_cell_angle_alpha 90
_cell_angle_beta 106.091(9)
_cell_angle_gamma 90
_cell_formula_units_Z 2
_cell_length_a 10.0080(8)
_cell_length_b 11.1636(6)
_cell_length_c 18.0294(15)
_cell_volume 1935.424
_diffrn_ambient_temperature 193
_exptl_crystal_colour colorless
_exptl_crystal_density_diffrn 1.139
_exptl_crystal_description Prism
_refine_ls_R_factor_gt 3.13
_refine_ls_wR_factor_gt 3.13
_cod_original_sg_symbol_H-M 'P 21/c'
_cod_database_code 1100215

loop_
_symmetry_equiv_pos_site_id
_symmetry_equiv_pos_as_xyz
1 x,y,z
2 x,1/2-y,1/2+z
3 -x,-y,-z
4 -x,-1/2+y,-1/2-z

loop_
_atom_site_label
_atom_site_type_symbol
_atom_site_fract_x
_atom_site_fract_y
_atom_site_fract_z
Cu1 Cu 0.77836(3) 0.97960(3) 0.23662(1)
Si1 Si 1.02747(6) 1.11692(6) 0.35167(3)
C1 C 0.6668(2) 0.9570(2) 0.13559(13)
O1 O 0.65551(16) 1.22683(16) 0.01875(9)
N1 N 0.59895(19) 0.94493(18) 0.07357(11)
Li1 Li 0.5097(4) 1.1194(3) 0.0313(2)
O2 O 0.42000(16) 1.19940(15) 0.10204(9)
C2 C 0.8922(2) 1.0027(2) 0.33996(13)
H1 H 0.83140 1.02460 0.37280
H2 H 0.93720 0.92550 0.35930
C3 C 1.1482(3) 1.0829(3) 0.29142(15)
H3 H 1.09420 1.07190 0.23750
H4 H 1.20010 1.00940 0.31030
H5 H 1.21340 1.14950 0.29490
C4 C 1.1398(3) 1.1314(3) 0.45393(14)
H6 H 1.08070 1.14450 0.48840
H7 H 1.20310 1.19950 0.45770
H8 H 1.19390 1.05790 0.46900
C5 C 0.9507(3) 1.2686(3) 0.32333(17)
H9 H 0.89990 1.26850 0.26840
H10 H 1.02520 1.32840 0.33280
H11 H 0.88660 1.28840 0.35400
C6 C 0.7787(3) 1.2446(3) 0.08149(18)
H12 H 0.75830 1.22150 0.13020
H13 H 0.80210 1.33100 0.08490
C7 C 0.9002(3) 1.1767(3) 0.07458(19)
H14 H 0.97930 1.19280 0.11960
H15 H 0.92380 1.20120 0.02750
H16 H 0.87880 1.09090 0.07200
C8 C 0.6571(4) 1.2852(3) -0.05173(19)
H17 H 0.74250 1.33420 -0.04270
H18 H 0.65990 1.22370 -0.09080
C9 C 0.5402(4) 1.3594(4) -0.0809(2)
H19 H 0.53690 1.38500 -0.13340
H20 H 0.54710 1.43000 -0.04770
H21 H 0.45530 1.31490 -0.08190
C10 C 0.3160(3) 1.1473(3) 0.13261(18)
H22 H 0.24600 1.20870 0.13500
H23 H 0.35940 1.11820 0.18570
C11 C 0.2480(3) 1.0475(3) 0.0840(2)
H24 H 0.17890 1.01110 0.10640
H25 H 0.31780 0.98740 0.08100
H26 H 0.20180 1.07710 0.03200
C12 C 0.4592(3) 1.3167(2) 0.13259(15)
H27 H 0.37430 1.36640 0.12440
H28 H 0.51890 1.35410 0.10350
C13 C 0.5354(3) 1.3176(4) 0.21691(18)
H29 H 0.57100 1.39830 0.23220
H30 H 0.61320 1.26100 0.22670
H31 H 0.47170 1.29400 0.24700
N1B* N 0.40105(19) 1.05507(18) -0.07357(11)
C1B* C 0.3332(2) 1.0430(2) -0.13559(13)
Cu1B* Cu 0.22164(3) 1.02040(3) -0.23662(1)
C2B* C 0.1078(2) 0.9973(2) -0.33996(13)
Si1B* Si -0.02747(6) 0.88308(6) -0.35167(3)
C3B* C -0.1482(3) 0.9171(3) -0.29142(15)
H3B* H -0.09420 0.92810 -0.23750
H4B* H -0.20010 0.99060 -0.31030
H5B* H -0.21340 0.85050 -0.29490
C4B* C -0.1398(3) 0.8686(3) -0.45393(14)
H6B* H -0.08070 0.85550 -0.48840
H7B* H -0.20310 0.80050 -0.45770
H8B* H -0.19390 0.94210 -0.46900
C5B* C 0.0493(3) 0.7314(3) -0.32333(17)
H9B* H 0.10010 0.73150 -0.26840
H10B* H -0.02520 0.67160 -0.33280
H11B* H 0.11340 0.71160 -0.35400
H1B* H 0.16860 0.97540 -0.37280
H2B* H 0.06280 1.07450 -0.35930
Li1B* Li 0.4903(4) 0.8806(3) -0.0313(2)
O1B* O 0.34449(16) 0.77317(16) -0.01875(9)
C6B* C 0.2213(3) 0.7554(3) -0.08149(18)
H12B* H 0.24170 0.77850 -0.13020
H13B* H 0.19790 0.66900 -0.08490
C7B* C 0.0998(3) 0.8233(3) -0.07458(19)
H14B* H 0.02070 0.80720 -0.11960
H15B* H 0.07620 0.79880 -0.02750
H16B* H 0.12120 0.90910 -0.07200
C8B* C 0.3429(4) 0.7148(3) 0.05173(19)
H17B* H 0.25750 0.66580 0.04270
H18B* H 0.34010 0.77630 0.09080
C9B* C 0.4598(4) 0.6406(4) 0.0809(2)
H19B* H 0.46310 0.61500 0.13340
H20B* H 0.45290 0.57000 0.04770
H21B* H 0.54470 0.68510 0.08190
O2B* O 0.58000(16) 0.80060(15) -0.10204(9)
C10B* C 0.6840(3) 0.8527(3) -0.13261(18)
H22B* H 0.75400 0.79130 -0.13500
H23B* H 0.64060 0.88180 -0.18570
C11B* C 0.7520(3) 0.9525(3) -0.0840(2)
H24B* H 0.82110 0.98890 -0.10640
H25B* H 0.68220 1.01260 -0.08100
H26B* H 0.79820 0.92290 -0.03200
C12B* C 0.5408(3) 0.6833(2) -0.13259(15)
H27B* H 0.62570 0.63360 -0.12440
H28B* H 0.48110 0.64590 -0.10350
C13B* C 0.4646(3) 0.6824(4) -0.21691(18)
H29B* H 0.42900 0.60170 -0.23220
H30B* H 0.38680 0.73900 -0.22670
H31B* H 0.52830 0.70600 -0.24700

loop_
_atom_type_symbol
_atom_type_radius_bond
C 0.68
H 0.23
Cu 1.52
Li 1.21
N 0.68
O 0.68
Si 1.20
